data_9013459
loop_
_publ_author_name
'Gattow, G.'
'Schutze, D.'

_publ_section_title
;
 Uber wismutoxide. VI. Uber ein Wismut(III)-oxid mit hoherem
 sauerstoffgehalt (beta-modifikation)
;
_journal_name_full 'Zeitschrift fur Anorganische und Allgemeine Chemie'
_journal_page_first 44
_journal_page_last 68
_journal_paper_doi 10.1002/zaac.19643280106
_journal_volume 328
_journal_year 1964
_chemical_compound_source Synthetic
_chemical_formula_structural Bi4O7
_chemical_formula_sum 'Bi O1.75'
_space_group_crystal_system tetragonal
_space_group_IT_number 117
_space_group_name_Hall 'P -4 -2ab (1/2*x+1/2*y,-1/2*x+1/2*y,z)'
_space_group_name_H-M_alt 'C -4 2 b'
_symmetry_space_group_name_H-M 'C -4 2 b'
_cell_angle_alpha 90
_cell_angle_beta 90
_cell_angle_gamma 90
_cell_length_a 15.50
_cell_length_b 15.50
_cell_length_c 5.64
_cell_formula_units_Z 16
_cell_volume 1355.010
_database_code_amcsd 0015773
_exptl_crystal_density_diffrn 4.647
_cod_depositor_comments
;
 Adding the _space_group_symop_id data item that was accidentally left out in
 a previous revision.

 2018-07-17,
 Antanas Vaitkus

 Updating space group information.

 2018-06-13,
 Antanas Vaitkus
;
_cod_database_code 9013459
_amcsd_formula_title Bi4O7

loop_
_space_group_symop_id
_space_group_symop_operation_xyz
1 x,y,z
2 1/2+x,1/2+y,z
3 1/2+y,x,z
4 +y,1/2+x,z
5 1/2-x,y,-z
6 -x,1/2+y,-z
7 1/2-y,-x,z
8 -y,1/2-x,z
9 1/2+x,-y,-z
10 +x,1/2-y,-z
11 y,-x,-z
12 1/2+y,1/2-x,-z
13 -x,-y,z
14 1/2-x,1/2-y,z
15 -y,x,-z
16 1/2-y,1/2+x,-z

loop_
_atom_site_label
_atom_site_fract_x
_atom_site_fract_y
_atom_site_fract_z
_atom_site_occupancy
Bi 0.13500 0.11500 0.25000 1.00000
O1 0.02000 0.25000 0.00000 1.00000
O2 0.02000 0.25000 0.50000 1.00000
O3 0.25000 0.25000 0.00000 1.00000
O4 0.00000 0.00000 0.50000 1.00000
O5 0.25000 0.25000 0.50000 0.50000
O6 0.00000 0.00000 0.00000 0.50000

loop_
_cod_related_entry_id
_cod_related_entry_database
_cod_related_entry_code
1 AMCSD 0015773
